data_4314731
loop_
_publ_author_name
'Zheng-Bo Han'
'Guo-Xin Zhang'
'Ming-Hua Zeng'
'Da-Qiang Yuan'
'Qian-Rong Fang'
'Jian-Rong Li'
'Joan Ribas'
'Hong-Cai Zhou'

_publ_contact_author
;
      'Han, Zheng-Bo'
      College of Chemistry
      liaoning University
      Shenyang, 110036
      P. R. China
;
_publ_contact_author_email ceshzb@lnu.edu.cn
_publ_contact_author_fax 86-24-62202380
_publ_contact_author_phone 86-24-62207849
_publ_section_title
;
 Unprecedented Marriage of a Cationic Pentanuclear Cluster and a 2D
 Polymeric Anionic Layer Based on a Flexible Tripodal Ligand and a CuII
 Ion
;
_journal_name_full 'Inorganic Chemistry'
_journal_page_first 769
_journal_page_last 771
_journal_paper_doi 10.1021/ic902262u
_journal_volume 49
_journal_year 2010
_chemical_formula_sum 'C48 H88 Cu7 N12 O57'
_chemical_formula_weight 2190.08
_chemical_name_systematic
; 
 ? 
;
_space_group_IT_number 2
_symmetry_cell_setting triclinic
_symmetry_space_group_name_Hall '-P 1'
_symmetry_space_group_name_H-M 'P -1'
_atom_sites_solution_hydrogens geom
_atom_sites_solution_primary direct
_atom_sites_solution_secondary difmap
_audit_creation_method SHELXL-97
_cell_angle_alpha 71.216(2)
_cell_angle_beta 79.836(2)
_cell_angle_gamma 65.4310(10)
_cell_formula_units_Z 1
_cell_length_a 11.8612(14)
_cell_length_b 12.8546(15)
_cell_length_c 16.8747(19)
_cell_measurement_temperature 293(2)
_cell_volume 2212.6(4)
_computing_cell_refinement 'Bruker XSCANS'
_computing_data_collection 'Bruker XSCANS'
_computing_data_reduction 'Bruker XSCANS'
_computing_molecular_graphics 'SHELXTL (Bruker, 2001)'
_computing_publication_material 'SHELXTL (Bruker, 2001)'
_computing_structure_refinement 'SHELXL-97 (Sheldrick, 1997)'
_computing_structure_solution 'SHELXS-97 (Sheldrick, 1997)'
_diffrn_ambient_temperature 293(2)
_diffrn_measured_fraction_theta_full 0.978
_diffrn_measured_fraction_theta_max 0.978
_diffrn_measurement_device_type 'Bruke P4 diffractometer'
_diffrn_measurement_method '\w scan'
_diffrn_radiation_monochromator graphite
_diffrn_radiation_source 'fine-focus sealed tube'
_diffrn_radiation_type MoK\a
_diffrn_radiation_wavelength 0.71073
_diffrn_reflns_av_R_equivalents 0.0243
_diffrn_reflns_av_sigmaI/netI 0.0591
_diffrn_reflns_limit_h_max 14
_diffrn_reflns_limit_h_min -14
_diffrn_reflns_limit_k_max 15
_diffrn_reflns_limit_k_min -15
_diffrn_reflns_limit_l_max 20
_diffrn_reflns_limit_l_min -18
_diffrn_reflns_number 12113
_diffrn_reflns_theta_full 26.00
_diffrn_reflns_theta_max 26.00
_diffrn_reflns_theta_min 1.91
_diffrn_standards_decay_% none
_diffrn_standards_interval_count 97
_diffrn_standards_number 3
_exptl_absorpt_coefficient_mu 1.761
_exptl_absorpt_correction_T_max 0.9640
_exptl_absorpt_correction_T_min 0.5786
_exptl_absorpt_correction_type psi-scan
_exptl_crystal_colour green
_exptl_crystal_density_diffrn 1.644
_exptl_crystal_density_method 'not measured'
_exptl_crystal_description block
_exptl_crystal_F_000 1119
_exptl_crystal_size_max 0.35
_exptl_crystal_size_mid 0.13
_exptl_crystal_size_min 0.02
_refine_diff_density_max 1.901
_refine_diff_density_min -0.527
_refine_diff_density_rms 0.157
_refine_ls_extinction_method none
_refine_ls_goodness_of_fit_ref 1.023
_refine_ls_hydrogen_treatment mixed
_refine_ls_matrix_type full
_refine_ls_number_parameters 595
_refine_ls_number_reflns 8515
_refine_ls_number_restraints 9
_refine_ls_restrained_S_all 1.023
_refine_ls_R_factor_all 0.0866
_refine_ls_R_factor_gt 0.0640
_refine_ls_shift/su_max 0.001
_refine_ls_shift/su_mean 0.000
_refine_ls_structure_factor_coef Fsqd
_refine_ls_weighting_details 'calc w=1/[\s^2^(Fo^2^)+(0.1212P)^2^+7.8594P] where P=(Fo^2^+2Fc^2^)/3'
_refine_ls_weighting_scheme calc
_refine_ls_wR_factor_gt 0.1910
_refine_ls_wR_factor_ref 0.2121
_reflns_number_gt 6275
_reflns_number_total 8515
_reflns_threshold_expression >2sigma(I)
_cod_data_source_file ic902262u_si_002.cif
_cod_data_source_block 1
_cod_database_code 4314731

loop_
_symmetry_equiv_pos_as_xyz
'x, y, z'
'-x, -y, -z'

loop_
_atom_site_label
_atom_site_type_symbol
_atom_site_fract_x
_atom_site_fract_y
_atom_site_fract_z
_atom_site_U_iso_or_equiv
_atom_site_adp_type
_atom_site_occupancy
_atom_site_symmetry_multiplicity
_atom_site_calc_flag
_atom_site_refinement_flags
_atom_site_disorder_assembly
_atom_site_disorder_group
Cu1 Cu 0.52909(6) 0.48431(6) 0.42344(4) 0.01959(19) Uani 1 1 d . . .
Cu2 Cu 0.0000 0.5000 1.0000 0.0252(3) Uani 1 2 d S . .
Cu3 Cu -0.28244(7) 0.57488(7) 0.98830(5) 0.0302(2) Uani 1 1 d . . .
Cu4 Cu -0.07762(8) 0.28576(7) 0.99828(5) 0.0367(2) Uani 1 1 d . . .
C1 C 0.7071(5) -0.0300(5) 0.4166(4) 0.0244(13) Uani 1 1 d . . .
C2 C 0.9160(6) -0.0334(5) 0.4132(4) 0.0266(13) Uani 1 1 d . . .
C3 C 0.8682(6) -0.2069(5) 0.4961(4) 0.0238(12) Uani 1 1 d . . .
C4 C 0.6591(6) -0.2033(6) 0.4984(4) 0.0279(14) Uani 1 1 d . . .
H4A H 0.5752 -0.1459 0.5031 0.034 Uiso 1 1 calc R . .
H4B H 0.6795 -0.2611 0.5527 0.034 Uiso 1 1 calc R . .
C5 C 0.6665(7) -0.2657(7) 0.4341(4) 0.0371(16) Uani 1 1 d . . .
H5A H 0.6362 -0.2058 0.3819 0.044 Uiso 1 1 calc R . .
H5B H 0.7529 -0.3132 0.4237 0.044 Uiso 1 1 calc R . .
C6 C 0.5944(5) -0.3452(5) 0.4584(4) 0.0243(13) Uani 1 1 d . . .
C7 C 0.7585(6) 0.1338(5) 0.3201(4) 0.0259(13) Uani 1 1 d . . .
H7A H 0.7112 0.1286 0.2812 0.031 Uiso 1 1 calc R . .
H7B H 0.8332 0.1425 0.2902 0.031 Uiso 1 1 calc R . .
C8 C 0.6827(7) 0.2419(5) 0.3507(4) 0.0358(16) Uani 1 1 d . . .
H8A H 0.7351 0.2540 0.3821 0.043 Uiso 1 1 calc R . .
H8B H 0.6163 0.2267 0.3888 0.043 Uiso 1 1 calc R . .
C9 C 0.6265(6) 0.3551(5) 0.2819(4) 0.0238(12) Uani 1 1 d . . .
C10 C 1.0782(6) -0.2132(6) 0.4903(4) 0.0295(14) Uani 1 1 d . . .
H10A H 1.0826 -0.2724 0.5439 0.035 Uiso 1 1 calc R . .
H10B H 1.1117 -0.1589 0.4960 0.035 Uiso 1 1 calc R . .
C11 C 1.1559(6) -0.2743(6) 0.4244(5) 0.0368(16) Uani 1 1 d . . .
H11A H 1.1167 -0.3216 0.4145 0.044 Uiso 1 1 calc R . .
H11B H 1.1578 -0.2142 0.3723 0.044 Uiso 1 1 calc R . .
C12 C 1.2877(6) -0.3540(5) 0.4490(4) 0.0262(13) Uani 1 1 d . . .
C13 C 0.0430(7) 0.5107(7) 1.2918(4) 0.0391(17) Uani 1 1 d . . .
C14 C 0.1893(7) 0.3139(7) 1.2886(4) 0.0347(16) Uani 1 1 d . . .
C15 C -0.0263(7) 0.3789(7) 1.2572(4) 0.0360(16) Uani 1 1 d . . .
C16 C -0.1759(7) 0.5721(8) 1.2692(5) 0.0457(19) Uani 1 1 d . . .
H16A H -0.1947 0.6053 1.3164 0.055 Uiso 1 1 calc R . .
H16B H -0.2329 0.5337 1.2738 0.055 Uiso 1 1 calc R . .
C17 C -0.1977(7) 0.6745(7) 1.1872(5) 0.0420(18) Uani 1 1 d . . .
H17A H -0.2822 0.7322 1.1886 0.050 Uiso 1 1 calc R . .
H17B H -0.1421 0.7144 1.1826 0.050 Uiso 1 1 calc R . .
C18 C -0.1755(6) 0.6282(6) 1.1120(4) 0.0306(14) Uani 1 1 d . . .
C19 C 0.2679(7) 0.4592(7) 1.2936(4) 0.0386(17) Uani 1 1 d . . .
H19A H 0.3441 0.3889 1.2979 0.046 Uiso 1 1 calc R . .
H19B H 0.2562 0.4844 1.3438 0.046 Uiso 1 1 calc R . .
C20 C 0.2804(8) 0.5563(7) 1.2188(4) 0.0438(18) Uani 1 1 d . . .
H20A H 0.3650 0.5515 1.2143 0.053 Uiso 1 1 calc R . .
H20B H 0.2264 0.6322 1.2289 0.053 Uiso 1 1 calc R . .
C21 C 0.2508(6) 0.5555(6) 1.1361(4) 0.0334(15) Uani 1 1 d . . .
C22 C 0.1215(8) 0.1741(7) 1.2630(5) 0.0440(18) Uani 1 1 d . . .
H22A H 0.0447 0.1631 1.2658 0.053 Uiso 1 1 calc R . .
H22B H 0.1704 0.1133 1.3090 0.053 Uiso 1 1 calc R . .
C23 C 0.1917(7) 0.1574(7) 1.1815(5) 0.0457(19) Uani 1 1 d . . .
H23A H 0.2137 0.0765 1.1798 0.055 Uiso 1 1 calc R . .
H23B H 0.2678 0.1703 1.1773 0.055 Uiso 1 1 calc R . .
C24 C 0.1116(7) 0.2454(6) 1.1075(4) 0.0370(16) Uani 1 1 d . . .
N1 N 0.7470(4) -0.1413(4) 0.4731(3) 0.0238(11) Uani 1 1 d . . .
N2 N 0.7936(5) 0.0217(4) 0.3899(3) 0.0231(10) Uani 1 1 d . . .
N3 N 0.9474(4) -0.1466(4) 0.4678(3) 0.0243(11) Uani 1 1 d . . .
N4 N -0.0490(5) 0.4823(6) 1.2746(3) 0.0362(13) Uani 1 1 d . . .
N5 N 0.1630(5) 0.4282(5) 1.2890(3) 0.0321(12) Uani 1 1 d . . .
N6 N 0.0927(5) 0.2912(5) 1.2735(3) 0.0339(13) Uani 1 1 d . . .
O1 O 0.5891(4) -0.3874(4) 0.4018(3) 0.0341(11) Uani 1 1 d . . .
O2 O 0.5466(4) -0.3643(4) 0.5306(3) 0.0303(10) Uani 1 1 d . . .
O3 O 0.6246(5) 0.3479(4) 0.2092(3) 0.0400(12) Uani 1 1 d . . .
O4 O 0.5803(4) 0.4521(4) 0.3011(3) 0.0268(9) Uani 1 1 d . . .
O5 O 1.3135(4) -0.3737(4) 0.5221(3) 0.0340(11) Uani 1 1 d . . .
O6 O 1.3615(4) -0.3960(4) 0.3935(3) 0.0349(11) Uani 1 1 d . . .
O7 O 0.6014(4) 0.0213(4) 0.3927(3) 0.0394(12) Uani 1 1 d . . .
O8 O 0.9886(4) 0.0130(4) 0.3889(4) 0.0438(13) Uani 1 1 d . . .
O9 O 0.9026(4) -0.3091(4) 0.5382(3) 0.0369(11) Uani 1 1 d . . .
O10 O -0.2679(4) 0.6347(4) 1.0815(3) 0.0354(11) Uani 1 1 d . . .
O11 O -0.0639(4) 0.5826(4) 1.0872(3) 0.0312(10) Uani 1 1 d . . .
O12 O 0.1889(7) 0.6562(5) 1.0907(4) 0.067(2) Uani 1 1 d . . .
O13 O 0.2877(5) 0.4601(4) 1.1171(3) 0.0377(11) Uani 1 1 d . . .
O14 O 0.0505(5) 0.2083(4) 1.0790(3) 0.0455(13) Uani 1 1 d . . .
O15 O 0.1103(4) 0.3498(4) 1.0849(3) 0.0369(11) Uani 1 1 d . . .
O16 O 0.0202(6) 0.6044(6) 1.3058(4) 0.0587(16) Uani 1 1 d . . .
O17 O 0.2918(5) 0.2354(5) 1.2994(3) 0.0453(13) Uani 1 1 d . . .
O18 O -0.1056(5) 0.3606(5) 1.2324(4) 0.0484(13) Uani 1 1 d . . .
O19 O -0.1494(4) 0.4277(4) 1.0346(3) 0.0344(11) Uani 1 1 d . . .
H19C H -0.1622 0.4055 1.0958 0.041 Uiso 1 1 calc R . .
O1W O -0.2012(7) 0.1978(7) 1.0972(4) 0.079(2) Uani 1 1 d . . .
H1WA H -0.1934 0.1275 1.1012 0.094 Uiso 1 1 d R . .
H1WB H -0.2539 0.2365 1.1291 0.094 Uiso 1 1 d R . .
O2W O 0.0114(6) 0.1479(6) 0.9540(5) 0.0660(19) Uani 1 1 d D . .
H2WA H 0.001(8) 0.120(9) 0.918(6) 0.099 Uiso 1 1 d D . .
H2WB H 0.090(3) 0.120(10) 0.961(7) 0.099 Uiso 1 1 d D . .
O3W O -0.4422(6) 0.5181(6) 1.0604(4) 0.0551(15) Uani 1 1 d D . .
H3WA H -0.382(6) 0.541(8) 1.054(6) 0.083 Uiso 1 1 d D . .
H3WB H -0.431(8) 0.458(6) 1.104(4) 0.083 Uiso 1 1 d D . .
O4W O -0.4139(5) 0.7303(4) 0.9472(3) 0.0416(12) Uani 1 1 d D . .
H4WA H -0.420(8) 0.792(4) 0.957(4) 0.062 Uiso 1 1 d D . .
H4WB H -0.433(8) 0.746(6) 0.897(2) 0.062 Uiso 1 1 d D . .
O5W O 0.6566(9) 0.9614(8) 0.2051(6) 0.035(2) Uani 0.50 1 d P . .
H5WA H 0.6176 1.0123 0.1624 0.042 Uiso 0.50 1 d PR . .
H5WB H 0.6931 0.9811 0.2334 0.042 Uiso 0.50 1 d PR . .
O6W O 0.8888(8) 0.8498(7) 0.2826(5) 0.0268(19) Uani 0.50 1 d P . .
H6WA H 0.8228 0.9098 0.2657 0.032 Uiso 0.50 1 d PR . .
H6WB H 0.9526 0.8599 0.2891 0.032 Uiso 0.50 1 d PR . .
O7W O -0.4871(6) 0.6747(5) 1.1851(4) 0.0591(16) Uani 1 1 d . . .
H7WA H -0.5167 0.7012 1.2276 0.071 Uiso 1 1 d R . .
H7WB H -0.5322 0.6595 1.1601 0.071 Uiso 1 1 d R . .
O8W O -0.5109(5) 0.7975(5) 0.7995(3) 0.0443(12) Uani 1 1 d . . .
H8WA H -0.4944 0.8555 0.7663 0.053 Uiso 1 1 d R . .
H8WB H -0.5804 0.7936 0.7982 0.053 Uiso 1 1 d R . .
O9W O 0.4099(13) 0.0570(11) 0.0515(9) 0.072(4) Uani 0.50 1 d P . .
H9WA H 0.4626 0.0274 0.0154 0.086 Uiso 0.50 1 d PR . .
H9WB H 0.3387 0.1094 0.0367 0.086 Uiso 0.50 1 d PR . .
O10W O 0.0468(10) 0.9451(9) 0.1563(7) 0.046(2) Uiso 0.50 1 d P . .
H10C H -0.0154 0.9601 0.1908 0.055 Uiso 0.50 1 d PR . .
H10D H 0.0454 0.9943 0.1083 0.055 Uiso 0.50 1 d PR . .
O11W O 0.2544(11) 0.0186(13) 0.9640(8) 0.078(5) Uani 0.50 1 d P . .
H11C H 0.2145 -0.0264 0.9742 0.093 Uiso 0.50 1 d PR . .
H11D H 0.3309 -0.0067 0.9486 0.093 Uiso 0.50 1 d PR . .
O13W O -0.5327(16) 0.8775(16) 1.2382(11) 0.101(5) Uiso 0.50 1 d P . .
H13A H -0.5454 0.9336 1.1929 0.121 Uiso 0.50 1 d PR . .
H13B H -0.5886 0.8811 1.2776 0.121 Uiso 0.50 1 d PR . .
O12W O -0.6389(16) 0.7832(16) 1.0491(11) 0.100(5) Uiso 0.50 1 d P . .
H12A H -0.6900 0.7520 1.0761 0.120 Uiso 0.50 1 d PR . .
H12B H -0.6608 0.8583 1.0349 0.120 Uiso 0.50 1 d PR . .

loop_
_atom_site_aniso_label
_atom_site_aniso_U_11
_atom_site_aniso_U_22
_atom_site_aniso_U_33
_atom_site_aniso_U_23
_atom_site_aniso_U_13
_atom_site_aniso_U_12
Cu1 0.0149(4) 0.0209(4) 0.0241(4) -0.0074(3) -0.0021(3) -0.0067(3)
Cu2 0.0220(5) 0.0271(5) 0.0269(6) -0.0091(4) -0.0013(4) -0.0086(4)
Cu3 0.0262(4) 0.0326(4) 0.0285(4) -0.0081(3) -0.0070(3) -0.0063(3)
Cu4 0.0447(5) 0.0288(4) 0.0379(5) -0.0099(4) -0.0153(4) -0.0097(4)
C1 0.022(3) 0.020(3) 0.031(3) -0.011(3) 0.000(2) -0.005(2)
C2 0.020(3) 0.022(3) 0.033(3) -0.006(3) -0.001(3) -0.006(2)
C3 0.023(3) 0.025(3) 0.022(3) -0.007(3) 0.000(2) -0.007(2)
C4 0.029(3) 0.032(3) 0.033(3) -0.012(3) 0.009(3) -0.023(3)
C5 0.047(4) 0.042(4) 0.036(4) -0.015(3) 0.007(3) -0.030(4)
C6 0.017(3) 0.023(3) 0.033(3) -0.006(3) -0.004(2) -0.008(2)
C7 0.024(3) 0.022(3) 0.027(3) -0.002(2) -0.004(2) -0.006(2)
C8 0.053(4) 0.021(3) 0.031(4) -0.006(3) -0.010(3) -0.009(3)
C9 0.025(3) 0.020(3) 0.025(3) -0.005(2) -0.002(2) -0.009(2)
C10 0.020(3) 0.029(3) 0.038(4) -0.010(3) -0.012(3) -0.003(3)
C11 0.018(3) 0.042(4) 0.046(4) -0.020(3) -0.009(3) 0.002(3)
C12 0.022(3) 0.019(3) 0.037(4) -0.007(3) -0.007(3) -0.006(2)
C13 0.044(4) 0.056(5) 0.023(3) -0.012(3) -0.003(3) -0.024(4)
C14 0.034(4) 0.049(4) 0.018(3) 0.000(3) -0.004(3) -0.019(3)
C15 0.034(4) 0.051(4) 0.026(3) -0.007(3) 0.007(3) -0.027(3)
C16 0.039(4) 0.067(5) 0.033(4) -0.025(4) 0.004(3) -0.017(4)
C17 0.033(4) 0.053(5) 0.046(4) -0.028(4) -0.004(3) -0.010(3)
C18 0.027(3) 0.031(3) 0.036(4) -0.014(3) -0.005(3) -0.008(3)
C19 0.039(4) 0.053(4) 0.031(4) -0.006(3) -0.014(3) -0.025(3)
C20 0.054(5) 0.054(5) 0.034(4) -0.007(3) -0.009(3) -0.033(4)
C21 0.031(4) 0.039(4) 0.031(4) 0.000(3) -0.007(3) -0.018(3)
C22 0.048(5) 0.043(4) 0.039(4) 0.003(3) -0.013(3) -0.022(4)
C23 0.039(4) 0.046(4) 0.053(5) -0.015(4) -0.021(4) -0.008(3)
C24 0.033(4) 0.039(4) 0.036(4) -0.014(3) -0.002(3) -0.008(3)
N1 0.018(2) 0.021(2) 0.034(3) -0.007(2) -0.001(2) -0.009(2)
N2 0.021(3) 0.016(2) 0.030(3) -0.003(2) -0.005(2) -0.0060(19)
N3 0.017(2) 0.020(2) 0.032(3) -0.006(2) -0.008(2) -0.003(2)
N4 0.025(3) 0.057(4) 0.029(3) -0.013(3) 0.001(2) -0.018(3)
N5 0.031(3) 0.047(3) 0.025(3) -0.010(3) -0.001(2) -0.022(3)
N6 0.031(3) 0.046(3) 0.029(3) -0.005(3) -0.004(2) -0.022(3)
O1 0.041(3) 0.041(3) 0.035(3) -0.016(2) 0.009(2) -0.030(2)
O2 0.037(3) 0.032(2) 0.029(2) -0.0111(19) 0.006(2) -0.021(2)
O3 0.058(3) 0.030(3) 0.027(3) -0.008(2) -0.011(2) -0.009(2)
O4 0.031(2) 0.019(2) 0.025(2) -0.0051(17) -0.0034(18) -0.0048(18)
O5 0.021(2) 0.040(3) 0.036(3) -0.017(2) -0.0113(19) 0.0013(19)
O6 0.023(2) 0.039(3) 0.038(3) -0.012(2) -0.006(2) -0.004(2)
O7 0.020(2) 0.033(3) 0.059(3) -0.004(2) -0.014(2) -0.007(2)
O8 0.022(2) 0.035(3) 0.070(4) 0.003(2) -0.008(2) -0.018(2)
O9 0.035(3) 0.022(2) 0.040(3) 0.005(2) -0.004(2) -0.008(2)
O10 0.032(3) 0.044(3) 0.032(3) -0.016(2) -0.004(2) -0.012(2)
O11 0.026(2) 0.036(2) 0.032(2) -0.014(2) -0.0010(19) -0.010(2)
O12 0.100(5) 0.040(3) 0.066(4) -0.012(3) -0.052(4) -0.013(3)
O13 0.048(3) 0.038(3) 0.029(2) -0.009(2) -0.009(2) -0.015(2)
O14 0.048(3) 0.035(3) 0.058(3) -0.014(2) -0.028(3) -0.011(2)
O15 0.036(3) 0.043(3) 0.036(3) -0.010(2) -0.004(2) -0.020(2)
O16 0.058(4) 0.060(4) 0.068(4) -0.031(3) -0.016(3) -0.017(3)
O17 0.039(3) 0.050(3) 0.046(3) -0.011(3) -0.011(2) -0.015(3)
O18 0.033(3) 0.067(4) 0.057(3) -0.019(3) -0.003(2) -0.028(3)
O19 0.036(3) 0.032(2) 0.031(2) -0.009(2) -0.012(2) -0.005(2)
O1W 0.096(6) 0.075(5) 0.078(5) -0.031(4) 0.027(4) -0.051(4)
O2W 0.066(4) 0.056(4) 0.079(5) -0.045(4) -0.023(4) 0.000(3)
O3W 0.053(4) 0.071(4) 0.045(3) 0.004(3) -0.010(3) -0.039(3)
O4W 0.037(3) 0.037(3) 0.043(3) -0.008(2) -0.019(2) -0.003(2)
O5W 0.045(6) 0.022(4) 0.036(5) -0.021(4) -0.011(4) 0.002(4)
O6W 0.029(5) 0.019(4) 0.029(4) -0.020(4) -0.008(4) 0.008(3)
O7W 0.056(4) 0.052(3) 0.061(4) -0.006(3) -0.005(3) -0.018(3)
O8W 0.040(3) 0.043(3) 0.047(3) -0.006(2) -0.014(2) -0.013(2)
O9W 0.078(10) 0.054(8) 0.089(10) -0.044(7) 0.009(8) -0.017(7)
O11W 0.035(7) 0.093(10) 0.053(8) -0.001(7) -0.001(6) 0.010(6)

loop_
_atom_type_symbol
_atom_type_description
_atom_type_scat_dispersion_real
_atom_type_scat_dispersion_imag
_atom_type_scat_source
C C 0.0033 0.0016 'International Tables Vol C Tables 4.2.6.8 and 6.1.1.4'
H H 0.0000 0.0000 'International Tables Vol C Tables 4.2.6.8 and 6.1.1.4'
N N 0.0061 0.0033 'International Tables Vol C Tables 4.2.6.8 and 6.1.1.4'
O O 0.0106 0.0060 'International Tables Vol C Tables 4.2.6.8 and 6.1.1.4'
Cu Cu 0.3201 1.2651 'International Tables Vol C Tables 4.2.6.8 and 6.1.1.4'

loop_
_geom_angle_atom_site_label_1
_geom_angle_atom_site_label_2
_geom_angle_atom_site_label_3
_geom_angle
_geom_angle_site_symmetry_1
_geom_angle_site_symmetry_3
_geom_angle_publ_flag
O1 Cu1 O6 89.8(2) 1_565 1_465 ?
O1 Cu1 O5 87.7(2) 1_565 2_756 ?
O6 Cu1 O5 166.95(19) 1_465 2_756 ?
O1 Cu1 O2 167.03(18) 1_565 2_656 ?
O6 Cu1 O2 87.6(2) 1_465 2_656 ?
O5 Cu1 O2 92.0(2) 2_756 2_656 ?
O1 Cu1 O4 97.41(17) 1_565 . ?
O6 Cu1 O4 94.80(18) 1_465 . ?
O5 Cu1 O4 98.22(17) 2_756 . ?
O2 Cu1 O4 95.47(17) 2_656 . ?
O1 Cu1 Cu1 83.75(13) 1_565 2_666 ?
O6 Cu1 Cu1 86.91(14) 1_465 2_666 ?
O5 Cu1 Cu1 80.09(13) 2_756 2_666 ?
O2 Cu1 Cu1 83.42(13) 2_656 2_666 ?
O4 Cu1 Cu1 177.93(12) . 2_666 ?
O11 Cu2 O11 180.00(14) . 2_567 ?
O11 Cu2 O15 90.33(19) . . ?
O11 Cu2 O15 89.67(19) 2_567 . ?
O11 Cu2 O15 89.67(19) . 2_567 ?
O11 Cu2 O15 90.33(19) 2_567 2_567 ?
O15 Cu2 O15 180.0(2) . 2_567 ?
O11 Cu2 O19 89.34(18) . 2_567 ?
O11 Cu2 O19 90.66(18) 2_567 2_567 ?
O15 Cu2 O19 91.56(17) . 2_567 ?
O15 Cu2 O19 88.44(17) 2_567 2_567 ?
O11 Cu2 O19 90.66(18) . . ?
O11 Cu2 O19 89.34(18) 2_567 . ?
O15 Cu2 O19 88.44(17) . . ?
O15 Cu2 O19 91.56(17) 2_567 . ?
O19 Cu2 O19 180.00(19) 2_567 . ?
O19 Cu3 O4W 175.2(2) . . ?
O19 Cu3 O13 96.3(2) . 2_567 ?
O4W Cu3 O13 88.1(2) . 2_567 ?
O19 Cu3 O10 88.33(19) . . ?
O4W Cu3 O10 87.0(2) . . ?
O13 Cu3 O10 169.5(2) 2_567 . ?
O19 Cu3 O3W 96.4(2) . . ?
O4W Cu3 O3W 85.0(2) . . ?
O13 Cu3 O3W 96.5(2) 2_567 . ?
O10 Cu3 O3W 92.3(2) . . ?
O19 Cu3 H3WA 93(3) . . ?
O4W Cu3 H3WA 87(3) . . ?
O13 Cu3 H3WA 109(3) 2_567 . ?
O10 Cu3 H3WA 80(3) . . ?
O3W Cu3 H3WA 13(3) . . ?
O19 Cu4 O12 95.5(2) . 2_567 ?
O19 Cu4 O14 93.2(2) . . ?
O12 Cu4 O14 170.9(3) 2_567 . ?
O19 Cu4 O2W 173.0(3) . . ?
O12 Cu4 O2W 85.8(3) 2_567 . ?
O14 Cu4 O2W 85.3(2) . . ?
O19 Cu4 O1W 92.0(2) . . ?
O12 Cu4 O1W 93.8(3) 2_567 . ?
O14 Cu4 O1W 88.4(3) . . ?
O2W Cu4 O1W 94.8(3) . . ?
O7 C1 N1 122.4(6) . . ?
O7 C1 N2 121.7(6) . . ?
N1 C1 N2 115.8(5) . . ?
O8 C2 N3 122.0(6) . . ?
O8 C2 N2 122.9(6) . . ?
N3 C2 N2 115.1(5) . . ?
O9 C3 N1 122.4(6) . . ?
O9 C3 N3 122.4(6) . . ?
N1 C3 N3 115.2(5) . . ?
N1 C4 C5 110.2(5) . . ?
N1 C4 H4A 109.6 . . ?
C5 C4 H4A 109.6 . . ?
N1 C4 H4B 109.6 . . ?
C5 C4 H4B 109.6 . . ?
H4A C4 H4B 108.1 . . ?
C6 C5 C4 115.0(5) . . ?
C6 C5 H5A 108.5 . . ?
C4 C5 H5A 108.5 . . ?
C6 C5 H5B 108.5 . . ?
C4 C5 H5B 108.5 . . ?
H5A C5 H5B 107.5 . . ?
O2 C6 O1 125.7(5) . . ?
O2 C6 C5 118.9(5) . . ?
O1 C6 C5 115.4(5) . . ?
N2 C7 C8 112.4(5) . . ?
N2 C7 H7A 109.1 . . ?
C8 C7 H7A 109.1 . . ?
N2 C7 H7B 109.1 . . ?
C8 C7 H7B 109.1 . . ?
H7A C7 H7B 107.9 . . ?
C7 C8 C9 114.4(5) . . ?
C7 C8 H8A 108.7 . . ?
C9 C8 H8A 108.7 . . ?
C7 C8 H8B 108.7 . . ?
C9 C8 H8B 108.7 . . ?
H8A C8 H8B 107.6 . . ?
O4 C9 O3 123.4(5) . . ?
O4 C9 C8 117.7(5) . . ?
O3 C9 C8 118.9(5) . . ?
N3 C10 C11 111.3(5) . . ?
N3 C10 H10A 109.4 . . ?
C11 C10 H10A 109.4 . . ?
N3 C10 H10B 109.4 . . ?
C11 C10 H10B 109.4 . . ?
H10A C10 H10B 108.0 . . ?
C12 C11 C10 113.2(6) . . ?
C12 C11 H11A 108.9 . . ?
C10 C11 H11A 108.9 . . ?
C12 C11 H11B 108.9 . . ?
C10 C11 H11B 108.9 . . ?
H11A C11 H11B 107.8 . . ?
O5 C12 O6 125.6(6) . . ?
O5 C12 C11 117.7(6) . . ?
O6 C12 C11 116.7(6) . . ?
O16 C13 N5 121.7(7) . . ?
O16 C13 N4 122.0(7) . . ?
N5 C13 N4 116.3(7) . . ?
O17 C14 N5 123.3(7) . . ?
O17 C14 N6 120.1(7) . . ?
N5 C14 N6 116.5(6) . . ?
O18 C15 N4 122.9(7) . . ?
O18 C15 N6 121.5(7) . . ?
N4 C15 N6 115.6(6) . . ?
N4 C16 C17 113.6(6) . . ?
N4 C16 H16A 108.8 . . ?
C17 C16 H16A 108.8 . . ?
N4 C16 H16B 108.8 . . ?
C17 C16 H16B 108.8 . . ?
H16A C16 H16B 107.7 . . ?
C18 C17 C16 111.0(6) . . ?
C18 C17 H17A 109.4 . . ?
C16 C17 H17A 109.4 . . ?
C18 C17 H17B 109.4 . . ?
C16 C17 H17B 109.4 . . ?
H17A C17 H17B 108.0 . . ?
O10 C18 O11 125.8(6) . . ?
O10 C18 C17 117.9(6) . . ?
O11 C18 C17 116.3(6) . . ?
N5 C19 C20 112.6(6) . . ?
N5 C19 H19A 109.1 . . ?
C20 C19 H19A 109.1 . . ?
N5 C19 H19B 109.1 . . ?
C20 C19 H19B 109.1 . . ?
H19A C19 H19B 107.8 . . ?
C19 C20 C21 116.3(6) . . ?
C19 C20 H20A 108.2 . . ?
C21 C20 H20A 108.2 . . ?
C19 C20 H20B 108.2 . . ?
C21 C20 H20B 108.2 . . ?
H20A C20 H20B 107.4 . . ?
O13 C21 O12 125.3(7) . . ?
O13 C21 C20 120.4(6) . . ?
O12 C21 C20 114.3(7) . . ?
N6 C22 C23 113.3(6) . . ?
N6 C22 H22A 108.9 . . ?
C23 C22 H22A 108.9 . . ?
N6 C22 H22B 108.9 . . ?
C23 C22 H22B 108.9 . . ?
H22A C22 H22B 107.7 . . ?
C22 C23 C24 110.0(6) . . ?
C22 C23 H23A 109.7 . . ?
C24 C23 H23A 109.7 . . ?
C22 C23 H23B 109.7 . . ?
C24 C23 H23B 109.7 . . ?
H23A C23 H23B 108.2 . . ?
O14 C24 O15 127.0(7) . . ?
O14 C24 C23 116.6(7) . . ?
O15 C24 C23 116.3(6) . . ?
C1 N1 C3 124.3(5) . . ?
C1 N1 C4 117.1(5) . . ?
C3 N1 C4 117.6(5) . . ?
C1 N2 C2 124.3(5) . . ?
C1 N2 C7 116.5(5) . . ?
C2 N2 C7 118.2(5) . . ?
C2 N3 C3 124.7(5) . . ?
C2 N3 C10 117.7(5) . . ?
C3 N3 C10 117.3(5) . . ?
C15 N4 C13 123.5(6) . . ?
C15 N4 C16 118.5(6) . . ?
C13 N4 C16 117.9(7) . . ?
C14 N5 C13 122.4(6) . . ?
C14 N5 C19 117.7(6) . . ?
C13 N5 C19 119.7(6) . . ?
C14 N6 C15 123.0(6) . . ?
C14 N6 C22 117.5(6) . . ?
C15 N6 C22 119.0(6) . . ?
C6 O1 Cu1 123.1(4) . 1_545 ?
C6 O2 Cu1 123.3(4) . 2_656 ?
C9 O4 Cu1 129.7(4) . . ?
C12 O5 Cu1 127.7(4) . 2_756 ?
C12 O6 Cu1 119.5(4) . 1_645 ?
C18 O10 Cu3 131.7(4) . . ?
C18 O11 Cu2 127.5(4) . . ?
C21 O12 Cu4 135.0(5) . 2_567 ?
C21 O13 Cu3 132.0(4) . 2_567 ?
C24 O14 Cu4 133.0(5) . . ?
C24 O15 Cu2 129.2(5) . . ?
Cu4 O19 Cu3 128.9(2) . . ?
Cu4 O19 Cu2 103.0(2) . . ?
Cu3 O19 Cu2 96.3(2) . . ?
Cu4 O19 H19C 108.8 . . ?
Cu3 O19 H19C 108.8 . . ?
Cu2 O19 H19C 108.8 . . ?
Cu4 O1W H1WA 120.3 . . ?
Cu4 O1W H1WB 119.7 . . ?
H1WA O1W H1WB 120.0 . . ?
Cu4 O2W H2WA 138(6) . . ?
Cu4 O2W H2WB 111(6) . . ?
H2WA O2W H2WB 108(3) . . ?
Cu3 O3W H3WA 24(6) . . ?
Cu3 O3W H3WB 123(6) . . ?
H3WA O3W H3WB 108(3) . . ?
Cu3 O4W H4WA 123(6) . . ?
Cu3 O4W H4WB 115(5) . . ?
H4WA O4W H4WB 111(3) . . ?
H5WA O5W H5WB 120.0 . . ?
H6WA O6W H6WB 120.0 . . ?
H7WA O7W H7WB 120.0 . . ?
H8WA O8W H8WB 120.0 . . ?
H9WA O9W H9WB 120.0 . . ?
H10C O10W H10D 120.0 . . ?
H11C O11W H11D 120.0 . . ?
H13A O13W H13B 120.0 . . ?
H12A O12W H12B 120.0 . . ?

loop_
_geom_bond_atom_site_label_1
_geom_bond_atom_site_label_2
_geom_bond_distance
_geom_bond_site_symmetry_2
_geom_bond_publ_flag
Cu1 O1 1.964(4) 1_565 ?
Cu1 O6 1.971(4) 1_465 ?
Cu1 O5 1.977(4) 2_756 ?
Cu1 O2 1.980(4) 2_656 ?
Cu1 O4 2.168(4) . ?
Cu1 Cu1 2.6693(14) 2_666 ?
Cu2 O11 1.952(4) . ?
Cu2 O11 1.952(4) 2_567 ?
Cu2 O15 2.067(5) . ?
Cu2 O15 2.067(5) 2_567 ?
Cu2 O19 2.236(5) 2_567 ?
Cu2 O19 2.236(5) . ?
Cu3 O19 1.919(4) . ?
Cu3 O4W 1.950(5) . ?
Cu3 O13 1.987(5) 2_567 ?
Cu3 O10 2.020(5) . ?
Cu3 O3W 2.317(6) . ?
Cu3 H3WA 1.57(6) . ?
Cu4 O19 1.917(5) . ?
Cu4 O12 1.927(6) 2_567 ?
Cu4 O14 1.937(5) . ?
Cu4 O2W 1.957(6) . ?
Cu4 O1W 2.348(6) . ?
C1 O7 1.220(7) . ?
C1 N1 1.378(8) . ?
C1 N2 1.383(8) . ?
C2 O8 1.188(8) . ?
C2 N3 1.383(8) . ?
C2 N2 1.388(8) . ?
C3 O9 1.205(7) . ?
C3 N1 1.382(8) . ?
C3 N3 1.385(8) . ?
C4 N1 1.489(7) . ?
C4 C5 1.516(9) . ?
C4 H4A 0.9700 . ?
C4 H4B 0.9700 . ?
C5 C6 1.509(8) . ?
C5 H5A 0.9700 . ?
C5 H5B 0.9700 . ?
C6 O2 1.243(7) . ?
C6 O1 1.263(7) . ?
C7 N2 1.488(7) . ?
C7 C8 1.505(9) . ?
C7 H7A 0.9700 . ?
C7 H7B 0.9700 . ?
C8 C9 1.512(9) . ?
C8 H8A 0.9700 . ?
C8 H8B 0.9700 . ?
C9 O4 1.261(7) . ?
C9 O3 1.264(7) . ?
C10 N3 1.476(7) . ?
C10 C11 1.518(9) . ?
C10 H10A 0.9700 . ?
C10 H10B 0.9700 . ?
C11 C12 1.513(8) . ?
C11 H11A 0.9700 . ?
C11 H11B 0.9700 . ?
C12 O5 1.245(8) . ?
C12 O6 1.255(8) . ?
C13 O16 1.212(9) . ?
C13 N5 1.380(10) . ?
C13 N4 1.385(9) . ?
C14 O17 1.212(9) . ?
C14 N5 1.372(9) . ?
C14 N6 1.376(9) . ?
C15 O18 1.225(8) . ?
C15 N4 1.361(9) . ?
C15 N6 1.397(9) . ?
C16 N4 1.463(10) . ?
C16 C17 1.544(11) . ?
C16 H16A 0.9700 . ?
C16 H16B 0.9700 . ?
C17 C18 1.507(9) . ?
C17 H17A 0.9700 . ?
C17 H17B 0.9700 . ?
C18 O10 1.253(8) . ?
C18 O11 1.260(8) . ?
C19 N5 1.476(8) . ?
C19 C20 1.499(10) . ?
C19 H19A 0.9700 . ?
C19 H19B 0.9700 . ?
C20 C21 1.502(10) . ?
C20 H20A 0.9700 . ?
C20 H20B 0.9700 . ?
C21 O13 1.247(8) . ?
C21 O12 1.254(9) . ?
C22 N6 1.462(10) . ?
C22 C23 1.506(11) . ?
C22 H22A 0.9700 . ?
C22 H22B 0.9700 . ?
C23 C24 1.535(10) . ?
C23 H23A 0.9700 . ?
C23 H23B 0.9700 . ?
C24 O14 1.243(9) . ?
C24 O15 1.265(9) . ?
O1 Cu1 1.964(4) 1_545 ?
O2 Cu1 1.980(4) 2_656 ?
O5 Cu1 1.977(4) 2_756 ?
O6 Cu1 1.971(4) 1_645 ?
O12 Cu4 1.927(6) 2_567 ?
O13 Cu3 1.987(5) 2_567 ?
O19 H19C 0.9800 . ?
O1W H1WA 0.8501 . ?
O1W H1WB 0.8499 . ?
O2W H2WA 0.85(2) . ?
O2W H2WB 0.87(2) . ?
O3W H3WA 0.86(2) . ?
O3W H3WB 0.86(2) . ?
O4W H4WA 0.84(2) . ?
O4W H4WB 0.85(2) . ?
O5W H5WA 0.8500 . ?
O5W H5WB 0.8501 . ?
O6W H6WA 0.8500 . ?
O6W H6WB 0.8499 . ?
O7W H7WA 0.8500 . ?
O7W H7WB 0.8499 . ?
O8W H8WA 0.8500 . ?
O8W H8WB 0.8500 . ?
O9W H9WA 0.8500 . ?
O9W H9WB 0.8500 . ?
O10W H10C 0.8500 . ?
O10W H10D 0.8500 . ?
O11W H11C 0.8498 . ?
O11W H11D 0.8501 . ?
O13W H13A 0.8501 . ?
O13W H13B 0.8500 . ?
O12W H12A 0.8501 . ?
O12W H12B 0.8500 . ?

loop_
_geom_hbond_atom_site_label_D
_geom_hbond_atom_site_label_H
_geom_hbond_atom_site_label_A
_geom_hbond_distance_DH
_geom_hbond_distance_HA
_geom_hbond_distance_DA
_geom_hbond_angle_DHA
_geom_hbond_site_symmetry_A
O1W H1WB O3 0.85 2.19 3.036(9) 173.2 1_456
O2W H2WA O10W 0.85(2) 1.98(3) 2.818(12) 171(10) 2_566
O2W H2WB O11W 0.87(2) 1.84(4) 2.666(13) 159(9) .
O3W H3WA O10 0.86(2) 2.33(5) 3.134(7) 156(9) .
O3W H3WA O4W 0.86(2) 2.44(7) 2.895(8) 113(6) .
O3W H3WA O19 0.86(2) 2.55(8) 3.168(8) 130(8) .
O3W H3WB O3 0.86(2) 1.90(4) 2.728(7) 162(8) 1_456
O4W H4WA O9W 0.84(2) 1.95(3) 2.762(13) 163(8) 2_566
O4W H4WB O8W 0.85(2) 1.83(3) 2.662(7) 167(9) .
O5W H5WB O6W 0.85 2.33 2.852(13) 119.7 .
O6W H6WA O5W 0.85 2.14 2.852(13) 141.6 .
O6W H6WB O10W 0.85 2.45 2.893(14) 113.0 1_655
O7W H7WA O13W 0.85 2.26 2.839(18) 125.6 .
O7W H7WB O12W 0.85 2.21 2.786(18) 125.1 .
O7W H7WB O3W 0.85 2.64 3.194(9) 123.6 .
O8W H8WB O3 0.85 2.14 2.770(7) 131.1 2_566
O9W H9WA O9W 0.85 1.89 2.73(3) 171.7 2_655
O10W H10C O6W 0.85 2.24 2.893(14) 134.1 1_455
O10W H10D O14 0.85 2.66 3.227(12) 125.4 1_564
O13W H13A O9W 0.85 2.41 3.24(2) 165.3 1_466
O12W H12A O12 0.85 2.19 2.98(2) 154.0 1_455
O12W H12B O11W 0.85 1.95 2.73(2) 153.1 1_465

loop_
_geom_torsion_atom_site_label_1
_geom_torsion_atom_site_label_2
_geom_torsion_atom_site_label_3
_geom_torsion_atom_site_label_4
_geom_torsion
_geom_torsion_site_symmetry_1
_geom_torsion_site_symmetry_2
_geom_torsion_site_symmetry_3
_geom_torsion_site_symmetry_4
_geom_torsion_publ_flag
N1 C4 C5 C6 172.2(6) . . . . ?
C4 C5 C6 O2 -7.6(9) . . . . ?
C4 C5 C6 O1 172.7(6) . . . . ?
N2 C7 C8 C9 -170.2(5) . . . . ?
C7 C8 C9 O4 -168.0(6) . . . . ?
C7 C8 C9 O3 14.2(9) . . . . ?
N3 C10 C11 C12 -174.0(5) . . . . ?
C10 C11 C12 O5 9.3(9) . . . . ?
C10 C11 C12 O6 -171.5(6) . . . . ?
N4 C16 C17 C18 61.3(8) . . . . ?
C16 C17 C18 O10 97.5(8) . . . . ?
C16 C17 C18 O11 -80.2(8) . . . . ?
N5 C19 C20 C21 -36.2(10) . . . . ?
C19 C20 C21 O13 -42.5(10) . . . . ?
C19 C20 C21 O12 137.9(8) . . . . ?
N6 C22 C23 C24 -63.6(8) . . . . ?
C22 C23 C24 O14 -94.5(8) . . . . ?
C22 C23 C24 O15 82.1(8) . . . . ?
O7 C1 N1 C3 174.0(6) . . . . ?
N2 C1 N1 C3 -7.6(8) . . . . ?
O7 C1 N1 C4 5.9(9) . . . . ?
N2 C1 N1 C4 -175.7(5) . . . . ?
O9 C3 N1 C1 -171.3(6) . . . . ?
N3 C3 N1 C1 9.1(8) . . . . ?
O9 C3 N1 C4 -3.3(9) . . . . ?
N3 C3 N1 C4 177.2(5) . . . . ?
C5 C4 N1 C1 83.2(7) . . . . ?
C5 C4 N1 C3 -85.7(7) . . . . ?
O7 C1 N2 C2 -178.3(6) . . . . ?
N1 C1 N2 C2 3.3(9) . . . . ?
O7 C1 N2 C7 -9.9(9) . . . . ?
N1 C1 N2 C7 171.7(5) . . . . ?
O8 C2 N2 C1 179.6(6) . . . . ?
N3 C2 N2 C1 -1.1(9) . . . . ?
O8 C2 N2 C7 11.4(9) . . . . ?
N3 C2 N2 C7 -169.3(5) . . . . ?
C8 C7 N2 C1 84.5(7) . . . . ?
C8 C7 N2 C2 -106.4(6) . . . . ?
O8 C2 N3 C3 -177.8(6) . . . . ?
N2 C2 N3 C3 2.9(9) . . . . ?
O8 C2 N3 C10 -4.9(9) . . . . ?
N2 C2 N3 C10 175.8(5) . . . . ?
O9 C3 N3 C2 173.7(6) . . . . ?
N1 C3 N3 C2 -6.7(9) . . . . ?
O9 C3 N3 C10 0.8(9) . . . . ?
N1 C3 N3 C10 -179.6(5) . . . . ?
C11 C10 N3 C2 -83.1(7) . . . . ?
C11 C10 N3 C3 90.3(7) . . . . ?
O18 C15 N4 C13 -171.0(7) . . . . ?
N6 C15 N4 C13 12.0(9) . . . . ?
O18 C15 N4 C16 4.5(10) . . . . ?
N6 C15 N4 C16 -172.4(6) . . . . ?
O16 C13 N4 C15 178.8(7) . . . . ?
N5 C13 N4 C15 1.2(10) . . . . ?
O16 C13 N4 C16 3.3(10) . . . . ?
N5 C13 N4 C16 -174.4(6) . . . . ?
C17 C16 N4 C15 -100.4(8) . . . . ?
C17 C16 N4 C13 75.4(8) . . . . ?
O17 C14 N5 C13 -168.0(6) . . . . ?
N6 C14 N5 C13 13.2(9) . . . . ?
O17 C14 N5 C19 6.8(9) . . . . ?
N6 C14 N5 C19 -171.9(5) . . . . ?
O16 C13 N5 C14 167.8(7) . . . . ?
N4 C13 N5 C14 -14.6(9) . . . . ?
O16 C13 N5 C19 -7.0(10) . . . . ?
N4 C13 N5 C19 170.7(6) . . . . ?
C20 C19 N5 C14 119.1(7) . . . . ?
C20 C19 N5 C13 -65.9(8) . . . . ?
O17 C14 N6 C15 -177.4(6) . . . . ?
N5 C14 N6 C15 1.4(9) . . . . ?
O17 C14 N6 C22 -5.8(9) . . . . ?
N5 C14 N6 C22 173.0(6) . . . . ?
O18 C15 N6 C14 169.5(6) . . . . ?
N4 C15 N6 C14 -13.5(9) . . . . ?
O18 C15 N6 C22 -1.9(10) . . . . ?
N4 C15 N6 C22 175.1(6) . . . . ?
C23 C22 N6 C14 -71.7(8) . . . . ?
C23 C22 N6 C15 100.2(7) . . . . ?
O2 C6 O1 Cu1 -11.6(9) . . . 1_545 ?
C5 C6 O1 Cu1 168.1(5) . . . 1_545 ?
O1 C6 O2 Cu1 8.8(9) . . . 2_656 ?
C5 C6 O2 Cu1 -170.8(5) . . . 2_656 ?
O3 C9 O4 Cu1 162.1(5) . . . . ?
C8 C9 O4 Cu1 -15.6(8) . . . . ?
O1 Cu1 O4 C9 139.6(5) 1_565 . . . ?
O6 Cu1 O4 C9 -130.0(5) 1_465 . . . ?
O5 Cu1 O4 C9 50.9(5) 2_756 . . . ?
O2 Cu1 O4 C9 -41.9(5) 2_656 . . . ?
Cu1 Cu1 O4 C9 16(4) 2_666 . . . ?
O6 C12 O5 Cu1 -5.2(9) . . . 2_756 ?
C11 C12 O5 Cu1 173.9(5) . . . 2_756 ?
O5 C12 O6 Cu1 6.5(9) . . . 1_645 ?
C11 C12 O6 Cu1 -172.6(4) . . . 1_645 ?
O11 C18 O10 Cu3 2.4(11) . . . . ?
C17 C18 O10 Cu3 -175.0(5) . . . . ?
O19 Cu3 O10 C18 44.2(6) . . . . ?
O4W Cu3 O10 C18 -134.6(6) . . . . ?
O13 Cu3 O10 C18 -72.3(13) 2_567 . . . ?
O3W Cu3 O10 C18 140.5(6) . . . . ?
O10 C18 O11 Cu2 -4.2(10) . . . . ?
C17 C18 O11 Cu2 173.3(5) . . . . ?
O11 Cu2 O11 C18 32(100) 2_567 . . . ?
O15 Cu2 O11 C18 -122.2(5) . . . . ?
O15 Cu2 O11 C18 57.8(5) 2_567 . . . ?
O19 Cu2 O11 C18 146.3(5) 2_567 . . . ?
O19 Cu2 O11 C18 -33.7(5) . . . . ?
O13 C21 O12 Cu4 25.2(14) . . . 2_567 ?
C20 C21 O12 Cu4 -155.3(7) . . . 2_567 ?
O12 C21 O13 Cu3 6.6(11) . . . 2_567 ?
C20 C21 O13 Cu3 -172.9(5) . . . 2_567 ?
O15 C24 O14 Cu4 -5.2(12) . . . . ?
C23 C24 O14 Cu4 170.9(5) . . . . ?
O19 Cu4 O14 C24 -36.2(7) . . . . ?
O12 Cu4 O14 C24 127.5(17) 2_567 . . . ?
O2W Cu4 O14 C24 136.9(8) . . . . ?
O1W Cu4 O14 C24 -128.1(7) . . . . ?
O14 C24 O15 Cu2 4.8(11) . . . . ?
C23 C24 O15 Cu2 -171.4(5) . . . . ?
O11 Cu2 O15 C24 121.1(6) . . . . ?
O11 Cu2 O15 C24 -58.9(6) 2_567 . . . ?
O15 Cu2 O15 C24 -105(100) 2_567 . . . ?
O19 Cu2 O15 C24 -149.6(6) 2_567 . . . ?
O19 Cu2 O15 C24 30.4(6) . . . . ?
O12 Cu4 O19 Cu3 -2.6(4) 2_567 . . . ?
O14 Cu4 O19 Cu3 174.9(3) . . . . ?
O2W Cu4 O19 Cu3 98(2) . . . . ?
O1W Cu4 O19 Cu3 -96.6(4) . . . . ?
O12 Cu4 O19 Cu2 -111.9(3) 2_567 . . . ?
O14 Cu4 O19 Cu2 65.6(2) . . . . ?
O2W Cu4 O19 Cu2 -12(2) . . . . ?
O1W Cu4 O19 Cu2 154.1(2) . . . . ?
O4W Cu3 O19 Cu4 -168(3) . . . . ?
O13 Cu3 O19 Cu4 -11.9(4) 2_567 . . . ?
O10 Cu3 O19 Cu4 177.5(3) . . . . ?
O3W Cu3 O19 Cu4 85.4(3) . . . . ?
O4W Cu3 O19 Cu2 -56(3) . . . . ?
O13 Cu3 O19 Cu2 100.4(2) 2_567 . . . ?
O10 Cu3 O19 Cu2 -70.22(19) . . . . ?
O3W Cu3 O19 Cu2 -162.3(2) . . . . ?
O11 Cu2 O19 Cu4 -154.7(2) . . . . ?
O11 Cu2 O19 Cu4 25.3(2) 2_567 . . . ?
O15 Cu2 O19 Cu4 -64.4(2) . . . . ?
O15 Cu2 O19 Cu4 115.6(2) 2_567 . . . ?
O19 Cu2 O19 Cu4 115(100) 2_567 . . . ?
O11 Cu2 O19 Cu3 73.0(2) . . . . ?
O11 Cu2 O19 Cu3 -107.0(2) 2_567 . . . ?
O15 Cu2 O19 Cu3 163.3(2) . . . . ?
O15 Cu2 O19 Cu3 -16.7(2) 2_567 . . . ?
O19 Cu2 O19 Cu3 -17(100) 2_567 . . . ?
